data_2226679
loop_
_publ_author_name
'Cang, Hui'
'Bian, Jin-Fa'
'Wang, Si-Qing'
'Wang, Jin-Tang'

_publ_section_title
;
 <i>N</i>-(4,5-Diaza-9<i>H</i>-fluoren-9-ylidene)-4-methoxyaniline
;
_journal_coeditor_code SJ5020
_journal_issue 7
_journal_name_full 'Acta Crystallographica Section E'
_journal_page_first o1804
_journal_paper_doi 10.1107/S1600536810023275
_journal_volume 66
_journal_year 2010
_chemical_formula_iupac 'C18 H13 N3 O'
_chemical_formula_moiety 'C18 H13 N3 O'
_chemical_formula_sum 'C18 H13 N3 O'
_chemical_formula_weight 287.31
_chemical_name_systematic
;
<i>N</i>-(4,5-Diaza-9<i>H</i>-fluoren-9-ylidene)-4-methoxyaniline
;
_space_group_IT_number 14
_symmetry_cell_setting monoclinic
_symmetry_space_group_name_Hall '-P 2yn'
_symmetry_space_group_name_H-M 'P 1 21/n 1'
_atom_sites_solution_hydrogens geom
_atom_sites_solution_primary direct
_atom_sites_solution_secondary difmap
_audit_creation_method SHELXL-97
_cell_angle_alpha 90.00
_cell_angle_beta 97.12(3)
_cell_angle_gamma 90.00
_cell_formula_units_Z 4
_cell_length_a 8.3070(17)
_cell_length_b 12.839(3)
_cell_length_c 13.233(3)
_cell_measurement_reflns_used 25
_cell_measurement_temperature 298(2)
_cell_measurement_theta_max 12
_cell_measurement_theta_min 9
_cell_volume 1400.5(5)
_computing_cell_refinement 'CAD-4 Software (Enraf-Nonius, 1985)'
_computing_data_collection 'CAD-4 Software (Enraf-Nonius, 1985)'
_computing_data_reduction 'XCAD4 (Harms & Wocadlo, 1995)'
_computing_molecular_graphics 'SHELXTL (Sheldrick, 2008)'
_computing_publication_material 'SHELXTL (Sheldrick, 2008)'
_computing_structure_refinement 'SHELXL97 (Sheldrick, 2008)'
_computing_structure_solution 'SHELXS97 (Sheldrick, 2008)'
_diffrn_ambient_temperature 298(2)
_diffrn_measured_fraction_theta_full 0.998
_diffrn_measured_fraction_theta_max 0.998
_diffrn_measurement_device_type 'Enraf--Nonius CAD-4'
_diffrn_measurement_method \w/2\q
_diffrn_radiation_monochromator graphite
_diffrn_radiation_source 'fine-focus sealed tube'
_diffrn_radiation_type MoK\a
_diffrn_radiation_wavelength 0.71073
_diffrn_reflns_av_R_equivalents 0.0249
_diffrn_reflns_av_sigmaI/netI 0.0424
_diffrn_reflns_limit_h_max 9
_diffrn_reflns_limit_h_min -9
_diffrn_reflns_limit_k_max 15
_diffrn_reflns_limit_k_min 0
_diffrn_reflns_limit_l_max 15
_diffrn_reflns_limit_l_min 0
_diffrn_reflns_number 2678
_diffrn_reflns_theta_full 25.14
_diffrn_reflns_theta_max 25.14
_diffrn_reflns_theta_min 2.22
_diffrn_standards_decay_% 0
_diffrn_standards_interval_count 200
_diffrn_standards_interval_time 120
_diffrn_standards_number 3
_exptl_absorpt_coefficient_mu 0.088
_exptl_absorpt_correction_T_max 0.9956
_exptl_absorpt_correction_T_min 0.9742
_exptl_absorpt_correction_type psi-scan
_exptl_absorpt_process_details '(North <i>et al.</i>,  1968)'
_exptl_crystal_colour colourless
_exptl_crystal_density_diffrn 1.363
_exptl_crystal_density_method 'not measured'
_exptl_crystal_description block
_exptl_crystal_F_000 600
_exptl_crystal_size_max 0.30
_exptl_crystal_size_mid 0.10
_exptl_crystal_size_min 0.05
_refine_diff_density_max 0.365
_refine_diff_density_min -0.396
_refine_ls_extinction_method none
_refine_ls_goodness_of_fit_ref 1.025
_refine_ls_hydrogen_treatment constr
_refine_ls_matrix_type full
_refine_ls_number_parameters 193
_refine_ls_number_reflns 2498
_refine_ls_number_restraints 48
_refine_ls_restrained_S_all 1.019
_refine_ls_R_factor_all 0.1263
_refine_ls_R_factor_gt 0.0806
_refine_ls_shift/su_max 0.001
_refine_ls_shift/su_max_lt 0.001
_refine_ls_shift/su_mean 0.000
_refine_ls_structure_factor_coef Fsqd
_refine_ls_weighting_details 'calc w=1/[\s^2^(Fo^2^)+(0.0500P)^2^+5.0000P] where P=(Fo^2^+2Fc^2^)/3'
_refine_ls_weighting_scheme calc
_refine_ls_wR_factor_gt 0.1701
_refine_ls_wR_factor_ref 0.2118
_reflns_number_gt 1599
_reflns_number_total 2498
_reflns_threshold_expression I>2\s(I)
_cod_data_source_file sj5020.cif
_cod_data_source_block I
_cod_original_sg_symbol_H-M 'P 21/n'
_cod_database_code 2226679
_cod_database_fobs_code 2226679

loop_
_symmetry_equiv_pos_as_xyz
'x, y, z'
'-x+1/2, y+1/2, -z+1/2'
'-x, -y, -z'
'x-1/2, -y-1/2, z-1/2'

loop_
_atom_site_type_symbol
_atom_site_label
_atom_site_fract_x
_atom_site_fract_y
_atom_site_fract_z
_atom_site_U_iso_or_equiv
_atom_site_adp_type
_atom_site_calc_flag
_atom_site_refinement_flags
_atom_site_occupancy
_atom_site_disorder_assembly
_atom_site_disorder_group
O O 0.1797(4) 0.1191(2) 0.5460(2) 0.0455(8) Uani d . 1 . .
N N1 -0.4360(4) 0.2396(3) 0.3622(3) 0.045 Uani d . 1 . .
C C1 0.2903(6) 0.0674(4) 0.4883(4) 0.0580(14) Uani d . 1 . .
H H1B 0.3927 0.0584 0.5298 0.087 Uiso calc R 1 . .
H H1C 0.3054 0.1085 0.4296 0.087 Uiso calc R 1 . .
H H1D 0.2473 0.0005 0.4668 0.087 Uiso calc R 1 . .
N N2 -0.4715(5) 0.6162(3) 0.3850(3) 0.0417(9) Uani d U 1 . .
C C2 0.0291(5) 0.1441(3) 0.4969(3) 0.0354(10) Uani d . 1 . .
C C3 -0.0260(5) 0.1213(3) 0.3959(3) 0.0426(11) Uani d . 1 . .
H H3A 0.0405 0.0853 0.3563 0.051 Uiso calc R 1 . .
N N3 -0.7987(5) 0.5270(3) 0.2939(3) 0.0498(11) Uani d . 1 . .
C C4 -0.1786(5) 0.1517(4) 0.3544(3) 0.0425(11) Uani d . 1 . .
H H4A -0.2162 0.1317 0.2881 0.051 Uiso calc R 1 . .
C C5 -0.2786(5) 0.2115(3) 0.4081(3) 0.0337(10) Uani d . 1 . .
C C6 -0.2233(6) 0.2327(4) 0.5093(3) 0.0448(12) Uani d . 1 . .
H H6A -0.2908 0.2678 0.5489 0.054 Uiso calc R 1 . .
C C7 -0.0708(5) 0.2028(3) 0.5526(3) 0.0392(10) Uani d . 1 . .
H H7A -0.0342 0.2218 0.6193 0.047 Uiso calc R 1 . .
C C8 -0.4781(5) 0.3355(3) 0.3556(3) 0.0325(9) Uani d . 1 . .
C C9 -0.3939(5) 0.4347(3) 0.3850(3) 0.0353(10) Uani d U 1 . .
C C10 -0.2335(5) 0.4605(4) 0.4154(3) 0.0429(11) Uani d U 1 . .
H H10A -0.1533 0.4096 0.4233 0.051 Uiso calc R 1 . .
C C11 -0.1965(6) 0.5636(4) 0.4337(4) 0.0490(12) Uani d U 1 . .
H H11A -0.0902 0.5835 0.4554 0.059 Uiso calc R 1 . .
C C12 -0.3178(6) 0.6378(4) 0.4197(3) 0.0433(11) Uani d U 1 . .
H H12A -0.2906 0.7066 0.4355 0.052 Uiso calc R 1 . .
C C13 -0.5040(5) 0.5164(3) 0.3679(3) 0.0346(10) Uani d U 1 . .
C C14 -0.6635(5) 0.4748(4) 0.3245(3) 0.0363(10) Uani d . 1 . .
C C15 -0.9247(6) 0.4701(5) 0.2532(4) 0.0583(15) Uani d . 1 . .
H H15A -1.0208 0.5047 0.2307 0.070 Uiso calc R 1 . .
C C16 -0.9214(6) 0.3612(5) 0.2422(4) 0.0564(14) Uani d . 1 . .
H H16A -1.0131 0.3252 0.2137 0.068 Uiso calc R 1 . .
C C17 -0.7832(5) 0.3104(4) 0.2738(3) 0.0467(12) Uani d . 1 . .
H H17A -0.7777 0.2384 0.2674 0.056 Uiso calc R 1 . .
C C18 -0.6499(5) 0.3656(4) 0.3156(3) 0.0365(10) Uani d . 1 . .

loop_
_atom_site_aniso_label
_atom_site_aniso_U_11
_atom_site_aniso_U_22
_atom_site_aniso_U_33
_atom_site_aniso_U_12
_atom_site_aniso_U_13
_atom_site_aniso_U_23
O 0.0423(18) 0.0440(19) 0.050(2) 0.0081(14) 0.0058(14) -0.0014(15)
N1 0.045 0.045 0.045 0.000 0.006 0.000
C1 0.049(3) 0.057(3) 0.073(4) 0.006(2) 0.027(3) 0.003(3)
N2 0.053(2) 0.035(2) 0.038(2) -0.0018(17) 0.0143(17) -0.0024(17)
C2 0.047(3) 0.023(2) 0.039(2) 0.0055(18) 0.0183(19) -0.0003(18)
C3 0.048(3) 0.041(3) 0.043(3) 0.000(2) 0.018(2) -0.011(2)
N3 0.041(2) 0.069(3) 0.041(2) 0.002(2) 0.0099(18) 0.011(2)
C4 0.045(3) 0.049(3) 0.035(2) -0.006(2) 0.010(2) -0.012(2)
C5 0.042(2) 0.026(2) 0.035(2) -0.0025(17) 0.0137(18) 0.0017(18)
C6 0.060(3) 0.044(3) 0.035(3) 0.015(2) 0.023(2) 0.000(2)
C7 0.048(3) 0.040(3) 0.031(2) -0.002(2) 0.0088(19) 0.002(2)
C8 0.046(2) 0.028(2) 0.026(2) -0.0012(18) 0.0140(18) -0.0042(17)
C9 0.048(2) 0.039(2) 0.021(2) -0.0006(18) 0.0102(17) 0.0019(18)
C10 0.042(2) 0.041(2) 0.046(3) 0.0099(19) 0.008(2) 0.009(2)
C11 0.046(3) 0.055(3) 0.046(3) -0.005(2) 0.001(2) 0.011(2)
C12 0.059(3) 0.034(2) 0.037(2) 0.007(2) 0.009(2) -0.001(2)
C13 0.039(2) 0.041(2) 0.026(2) 0.0035(18) 0.0123(17) 0.0068(18)
C14 0.036(2) 0.048(3) 0.027(2) 0.0026(19) 0.0131(18) 0.008(2)
C15 0.036(3) 0.088(4) 0.052(3) 0.010(3) 0.008(2) 0.015(3)
C16 0.033(3) 0.087(4) 0.051(3) -0.014(3) 0.012(2) 0.005(3)
C17 0.043(3) 0.059(3) 0.039(3) -0.008(2) 0.007(2) 0.009(2)
C18 0.036(2) 0.051(3) 0.024(2) 0.003(2) 0.0083(17) 0.000(2)

loop_
_atom_type_symbol
_atom_type_description
_atom_type_scat_dispersion_real
_atom_type_scat_dispersion_imag
_atom_type_scat_source
C C 0.0033 0.0016 'International Tables Vol C Tables 4.2.6.8 and 6.1.1.4'
H H 0.0000 0.0000 'International Tables Vol C Tables 4.2.6.8 and 6.1.1.4'
N N 0.0061 0.0033 'International Tables Vol C Tables 4.2.6.8 and 6.1.1.4'
O O 0.0106 0.0060 'International Tables Vol C Tables 4.2.6.8 and 6.1.1.4'

loop_
_geom_angle_atom_site_label_1
_geom_angle_atom_site_label_2
_geom_angle_atom_site_label_3
_geom_angle_site_symmetry_1
_geom_angle_site_symmetry_3
_geom_angle
_geom_angle_publ_flag
C2 O C1 . . 117.6(4) ?
C8 N1 C5 . . 120.2(4) ?
O C1 H1B . . 109.5 ?
O C1 H1C . . 109.5 ?
H1B C1 H1C . . 109.5 ?
O C1 H1D . . 109.5 ?
H1B C1 H1D . . 109.5 ?
H1C C1 H1D . . 109.5 ?
C13 N2 C12 . . 115.3(4) ?
O C2 C3 . . 125.3(4) ?
O C2 C7 . . 116.2(4) ?
C3 C2 C7 . . 118.4(4) ?
C4 C3 C2 . . 120.1(4) ?
C4 C3 H3A . . 119.9 ?
C2 C3 H3A . . 119.9 ?
C14 N3 C15 . . 116.0(5) ?
C3 C4 C5 . . 122.2(4) ?
C3 C4 H4A . . 118.9 ?
C5 C4 H4A . . 118.9 ?
C6 C5 C4 . . 117.1(4) ?
C6 C5 N1 . . 122.7(4) ?
C4 C5 N1 . . 120.0(4) ?
C7 C6 C5 . . 121.6(4) ?
C7 C6 H6A . . 119.2 ?
C5 C6 H6A . . 119.2 ?
C6 C7 C2 . . 120.4(4) ?
C6 C7 H7A . . 119.8 ?
C2 C7 H7A . . 119.8 ?
N1 C8 C9 . . 133.8(4) ?
N1 C8 C18 . . 120.6(4) ?
C9 C8 C18 . . 105.5(3) ?
C10 C9 C13 . . 117.2(4) ?
C10 C9 C8 . . 133.5(4) ?
C13 C9 C8 . . 109.0(4) ?
C11 C10 C9 . . 117.9(4) ?
C11 C10 H10A . . 121.1 ?
C9 C10 H10A . . 121.1 ?
C10 C11 C12 . . 119.8(4) ?
C10 C11 H11A . . 120.1 ?
C12 C11 H11A . . 120.1 ?
N2 C12 C11 . . 123.7(4) ?
N2 C12 H12A . . 118.1 ?
C11 C12 H12A . . 118.1 ?
N2 C13 C9 . . 125.8(4) ?
N2 C13 C14 . . 124.9(4) ?
C9 C13 C14 . . 109.3(4) ?
N3 C14 C18 . . 123.3(4) ?
N3 C14 C13 . . 128.3(4) ?
C18 C14 C13 . . 108.4(4) ?
N3 C15 C16 . . 124.2(5) ?
N3 C15 H15A . . 117.9 ?
C16 C15 H15A . . 117.9 ?
C17 C16 C15 . . 118.5(5) ?
C17 C16 H16A . . 120.7 ?
C15 C16 H16A . . 120.7 ?
C16 C17 C18 . . 119.4(5) ?
C16 C17 H17A . . 120.3 ?
C18 C17 H17A . . 120.3 ?
C17 C18 C14 . . 118.5(4) ?
C17 C18 C8 . . 133.6(4) ?
C14 C18 C8 . . 107.8(4) ?

loop_
_geom_bond_atom_site_label_1
_geom_bond_atom_site_label_2
_geom_bond_site_symmetry_2
_geom_bond_distance
_geom_bond_publ_flag
O C2 . 1.375(5) ?
O C1 . 1.429(5) ?
N1 C8 . 1.280(5) ?
N1 C5 . 1.418(5) ?
C1 H1B . 0.9600 ?
C1 H1C . 0.9600 ?
C1 H1D . 0.9600 ?
N2 C13 . 1.323(5) ?
N2 C12 . 1.331(6) ?
C2 C3 . 1.389(6) ?
C2 C7 . 1.397(6) ?
C3 C4 . 1.374(6) ?
C3 H3A . 0.9300 ?
N3 C14 . 1.328(5) ?
N3 C15 . 1.333(6) ?
C4 C5 . 1.389(6) ?
C4 H4A . 0.9300 ?
C5 C6 . 1.388(6) ?
C6 C7 . 1.378(6) ?
C6 H6A . 0.9300 ?
C7 H7A . 0.9300 ?
C8 C9 . 1.482(6) ?
C8 C18 . 1.510(6) ?
C9 C10 . 1.383(6) ?
C9 C13 . 1.392(6) ?
C10 C11 . 1.375(7) ?
C10 H10A . 0.9300 ?
C11 C12 . 1.382(6) ?
C11 H11A . 0.9300 ?
C12 H12A . 0.9300 ?
C13 C14 . 1.477(6) ?
C14 C18 . 1.412(6) ?
C15 C16 . 1.407(8) ?
C15 H15A . 0.9300 ?
C16 C17 . 1.341(7) ?
C16 H16A . 0.9300 ?
C17 C18 . 1.372(6) ?
C17 H17A . 0.9300 ?

loop_
_geom_hbond_atom_site_label_D
_geom_hbond_atom_site_label_H
_geom_hbond_atom_site_label_A
_geom_hbond_site_symmetry_A
_geom_hbond_distance_DH
_geom_hbond_distance_HA
_geom_hbond_distance_DA
_geom_hbond_angle_DHA
_geom_hbond_publ_flag
C12 H12A O 3_566 0.9300 2.4200 3.337(6) 169.00 yes

loop_
_geom_torsion_atom_site_label_1
_geom_torsion_atom_site_label_2
_geom_torsion_atom_site_label_3
_geom_torsion_atom_site_label_4
_geom_torsion_site_symmetry_1
_geom_torsion_site_symmetry_2
_geom_torsion_site_symmetry_3
_geom_torsion_site_symmetry_4
_geom_torsion
_geom_torsion_publ_flag
C1 O C2 C3 . . . . 1.4(6) ?
C1 O C2 C7 . . . . -174.4(4) ?
O C2 C3 C4 . . . . -179.0(4) ?
C7 C2 C3 C4 . . . . -3.2(6) ?
C2 C3 C4 C5 . . . . 4.4(7) ?
C3 C4 C5 C6 . . . . -5.1(7) ?
C3 C4 C5 N1 . . . . -179.1(4) ?
C8 N1 C5 C6 . . . . 62.1(6) ?
C8 N1 C5 C4 . . . . -124.2(5) ?
C4 C5 C6 C7 . . . . 4.9(6) ?
N1 C5 C6 C7 . . . . 178.8(4) ?
C5 C6 C7 C2 . . . . -4.1(7) ?
O C2 C7 C6 . . . . 179.2(4) ?
C3 C2 C7 C6 . . . . 3.1(6) ?
C5 N1 C8 C9 . . . . 1.7(7) ?
C5 N1 C8 C18 . . . . -174.5(3) ?
N1 C8 C9 C10 . . . . 11.8(8) ?
C18 C8 C9 C10 . . . . -171.6(4) ?
N1 C8 C9 C13 . . . . -174.8(5) ?
C18 C8 C9 C13 . . . . 1.8(4) ?
C13 C9 C10 C11 . . . . 4.6(6) ?
C8 C9 C10 C11 . . . . 177.6(4) ?
C9 C10 C11 C12 . . . . -1.1(7) ?
C13 N2 C12 C11 . . . . 2.6(6) ?
C10 C11 C12 N2 . . . . -2.8(7) ?
C12 N2 C13 C9 . . . . 1.5(6) ?
C12 N2 C13 C14 . . . . -176.8(4) ?
C10 C9 C13 N2 . . . . -5.1(6) ?
C8 C9 C13 N2 . . . . -179.8(4) ?
C10 C9 C13 C14 . . . . 173.3(4) ?
C8 C9 C13 C14 . . . . -1.3(4) ?
C15 N3 C14 C18 . . . . 0.1(6) ?
C15 N3 C14 C13 . . . . 177.1(4) ?
N2 C13 C14 N3 . . . . 1.3(7) ?
C9 C13 C14 N3 . . . . -177.2(4) ?
N2 C13 C14 C18 . . . . 178.7(4) ?
C9 C13 C14 C18 . . . . 0.2(5) ?
C14 N3 C15 C16 . . . . 0.4(7) ?
N3 C15 C16 C17 . . . . -0.4(8) ?
C15 C16 C17 C18 . . . . 0.0(7) ?
C16 C17 C18 C14 . . . . 0.4(6) ?
C16 C17 C18 C8 . . . . -178.2(4) ?
N3 C14 C18 C17 . . . . -0.5(6) ?
C13 C14 C18 C17 . . . . -178.0(4) ?
N3 C14 C18 C8 . . . . 178.5(4) ?
C13 C14 C18 C8 . . . . 0.9(4) ?
N1 C8 C18 C17 . . . . -5.8(7) ?
C9 C8 C18 C17 . . . . 177.0(4) ?
N1 C8 C18 C14 . . . . 175.5(4) ?
C9 C8 C18 C14 . . . . -1.6(4) ?

loop_
_cod_related_entry_id
_cod_related_entry_database
_cod_related_entry_code
1 ChemSpider 30656138
